data_9013336
loop_
_publ_author_name
'Sokolova, E.'
'Hawthorne, F. C.'

_publ_section_title
;The crystal chemistry of the scapolite-group minerals. I. crystal structure
 and long-range order Locality: Bolton, USA Note: S14
;
_journal_name_full 'The Canadian Mineralogist'
_journal_page_first 1527
_journal_page_last 1554
_journal_paper_doi 10.3749/canmin.46.6.1527
_journal_volume 46
_journal_year 2008
_chemical_compound_source 'Bolton, USA'
_chemical_formula_sum 'C3.48 Al4.84 Ca2.76 Cl0.13 K0.04 Na1.2 O50.44 S Si7.16'
_chemical_name_mineral Scapolite
_space_group_IT_number 86
_symmetry_space_group_name_Hall '-P 4bc'
_symmetry_space_group_name_H-M 'P 42/n :2'
_cell_angle_alpha 90
_cell_angle_beta 90
_cell_angle_gamma 90
_cell_length_a 12.1520
_cell_length_b 12.1520
_cell_length_c 7.5673
_cell_formula_units_Z 2
_cell_volume 1117.472
_database_code_amcsd 0006227
_exptl_crystal_density_diffrn 4.033
_cod_original_sg_symbol_H-M 'P 42/n'
_cod_original_formula_sum '(Na1.2 Ca2.76 K.04) (Al4.84 Si7.16) O50.44 Cl.13 C3.48 S'
_cod_database_code 9013336

loop_
_space_group_symop_operation_xyz
x,y,z
y,1/2-x,1/2-z
-y,1/2+x,1/2+z
1/2+x,1/2+y,-z
1/2-x,1/2-y,z
1/2-y,x,1/2-z
1/2+y,-x,1/2+z
-x,-y,-z

loop_
_atom_site_label
_atom_site_fract_x
_atom_site_fract_y
_atom_site_fract_z
_atom_site_occupancy
_atom_site_U_iso_or_equiv
Na 0.10784 0.03334 0.73943 0.30000 0.02460
Ca 0.10784 0.03334 0.73943 0.69000 0.02460
K 0.10784 0.03334 0.73943 0.01000 0.02460
Al1 0.58906 0.65851 0.74758 0.22000 0.00920
Si1 0.58906 0.65851 0.74758 0.78000 0.00920
Si2 0.90815 0.16476 0.54733 0.17000 0.01010
Al2 0.90815 0.16476 0.54733 0.83000 0.01010
Si3 0.66203 0.08781 0.46049 0.84000 0.00960
Al3 0.66203 0.08781 0.46049 0.16000 0.00960
O1 0.70846 0.59920 0.75160 1.00000 0.01700
O2 0.93670 0.12243 0.75940 1.00000 0.01550
O3 0.60141 0.19377 0.54800 1.00000 0.01770
O4 0.79521 0.09788 0.46130 1.00000 0.01680
O5 0.61553 0.98283 0.92340 1.00000 0.01950
O6 0.51849 0.61811 0.92440 1.00000 0.01850
Cl 0.25000 0.25000 0.75000 0.13000 0.03330
C 0.25800 0.25800 0.75000 0.87000 0.07300
O12 0.25800 0.25800 0.75000 0.87000 0.07300
O13 0.25800 0.25800 0.75000 0.87000 0.07300
O14 0.25800 0.25800 0.75000 0.87000 0.07300
S 0.25000 0.25000 0.75000 1.00000 0.03330
O15 0.25000 0.25000 0.75000 1.00000 0.03330
O16 0.25000 0.25000 0.75000 1.00000 0.03330
O17 0.25000 0.25000 0.75000 1.00000 0.03330
O18 0.25000 0.25000 0.75000 1.00000 0.03330
O7 0.36400 0.25200 0.74500 1.00000 0.02800
O8 0.21700 0.35500 0.74900 1.00000 0.02500
O9 0.20100 0.16800 0.75300 1.00000 0.10800

loop_
_cod_related_entry_id
_cod_related_entry_database
_cod_related_entry_code
1 AMCSD 0006227
